data_4069110
loop_
_publ_author_name
'Zhu, Zhongliang'
'Wright, Robert J.'
'Brown, Zachary D.'
'Fox, Alexander R.'
'Phillips, Andrew D.'
'Richards, Anne F.'
'Olmstead, Marilyn M.'
'Power, Philip P.'

_publ_section_title
;
 Chalcogenide/Chalcogenolate Structural Isomers of Organo Group 13 Element
 Derivatives: Reactions of the Dimetallenes Ar&#x2032;MMAr&#x2032;
 (Ar&#x2032; = C6H3-2,6-(C6H3-2,6-Pri2)2; M = Ga or In) with N2O or S8To
 Give (Ar&#x2032;MIIIE)2(E = O or S) and the Synthesis and
 Characterization of [Ar&#x2032;EMI]2(M = In or Tl; E = O, S)
;
_journal_issue 8
_journal_name_full Organometallics
_journal_page_first 2512
_journal_paper_doi 10.1021/om900031v
_journal_volume 28
_journal_year 2009
_chemical_formula_moiety 'C66 H96 Ga2 N2 Si2'
_chemical_formula_sum 'C66 H96 Ga2 N2 Si2'
_chemical_formula_weight 1113.07
_chemical_name_systematic
; 
 ? 
;
_space_group_IT_number 14
_symmetry_cell_setting monoclinic
_symmetry_space_group_name_Hall '-P 2yn'
_symmetry_space_group_name_H-M 'P 1 21/n 1'
_atom_sites_solution_hydrogens geom
_atom_sites_solution_primary direct
_atom_sites_solution_secondary difmap
_audit_creation_method SHELXL-97
_cell_angle_alpha 90.00
_cell_angle_beta 96.178(3)
_cell_angle_gamma 90.00
_cell_formula_units_Z 2
_cell_length_a 13.388(3)
_cell_length_b 15.214(3)
_cell_length_c 15.665(3)
_cell_measurement_reflns_used 3212
_cell_measurement_temperature 90(2)
_cell_measurement_theta_max 26.57
_cell_measurement_theta_min 2.98
_cell_volume 3172.2(11)
_computing_cell_refinement 'SAINT (7.46A) (Bruker, 2006)'
_computing_data_collection 'Apex2 (2.2-0) (Bruker, 2007)'
_computing_data_reduction 'SAINT (7.46A) (Bruker, 2006)'
_computing_molecular_graphics 'SHELXTL 5.1, XP (Sheldrick, 1994)'
_computing_publication_material SHELXL97
_computing_structure_refinement 'SHELXL-97 (Sheldrick, 2008)'
_computing_structure_solution 'SHELXS-97 (Sheldrick, 2008)'
_diffrn_ambient_temperature 90(2)
_diffrn_measured_fraction_theta_full 0.998
_diffrn_measured_fraction_theta_max 0.998
_diffrn_measurement_device_type 'Bruker APEX-II CCD'
_diffrn_measurement_method '\f and \w scans'
_diffrn_radiation_monochromator graphite
_diffrn_radiation_source 'fine-focus sealed tube'
_diffrn_radiation_type MoK\a
_diffrn_radiation_wavelength 0.71073
_diffrn_reflns_av_R_equivalents 0.0000
_diffrn_reflns_av_sigmaI/netI 0.0374
_diffrn_reflns_limit_h_max 17
_diffrn_reflns_limit_h_min -17
_diffrn_reflns_limit_k_max 19
_diffrn_reflns_limit_k_min 0
_diffrn_reflns_limit_l_max 20
_diffrn_reflns_limit_l_min 0
_diffrn_reflns_number 7278
_diffrn_reflns_theta_full 27.50
_diffrn_reflns_theta_max 27.50
_diffrn_reflns_theta_min 2.94
_exptl_absorpt_coefficient_mu 0.925
_exptl_absorpt_correction_T_max 0.8638
_exptl_absorpt_correction_T_min 0.8423
_exptl_absorpt_correction_type multi-scan
_exptl_absorpt_process_details 'TWINABS V2008/1 (Sheldrick, 2008)'
_exptl_crystal_colour Colorless
_exptl_crystal_density_diffrn 1.165
_exptl_crystal_density_meas 0
_exptl_crystal_density_method 'not measured'
_exptl_crystal_description Block
_exptl_crystal_F_000 1192
_exptl_crystal_size_max 0.19
_exptl_crystal_size_mid 0.18
_exptl_crystal_size_min 0.16
_refine_diff_density_max 0.430
_refine_diff_density_min -0.559
_refine_diff_density_rms 0.062
_refine_ls_extinction_method none
_refine_ls_goodness_of_fit_ref 1.078
_refine_ls_hydrogen_treatment mixed
_refine_ls_matrix_type full
_refine_ls_number_parameters 348
_refine_ls_number_reflns 7278
_refine_ls_number_restraints 0
_refine_ls_restrained_S_all 1.078
_refine_ls_R_factor_all 0.0473
_refine_ls_R_factor_gt 0.0366
_refine_ls_shift/su_max 0.002
_refine_ls_shift/su_mean 0.000
_refine_ls_structure_factor_coef Fsqd
_refine_ls_weighting_details 'calc w=1/[\s^2^(Fo^2^)+(0.0409P)^2^+1.7417P] where P=(Fo^2^+2Fc^2^)/3'
_refine_ls_weighting_scheme calc
_refine_ls_wR_factor_gt 0.0890
_refine_ls_wR_factor_ref 0.0929
_reflns_number_gt 5996
_reflns_number_total 7278
_reflns_threshold_expression >2sigma(I)
_cod_data_source_file om900031v_si_001.cif
_cod_data_source_block p21nx
_cod_depositor_comments
;
The following automatic conversions were performed:

'_symmetry_cell_setting' value 'Monoclinic' changed to 'monoclinic'
according to /home/saulius/struct/CIF-dictionaries/cif_core.dic
dictionary named 'cif_core.dic' version 2.4.2 from 2011-04-26.

Automatic conversion script
Id: cif_fix_values 1715 2011-07-08 13:25:40Z adriana 
;
_cod_original_cell_volume 3172.0(11)
_cod_original_sg_symbol_H-M 'P 21/n'
_cod_database_code 4069110

loop_
_symmetry_equiv_pos_as_xyz
'x, y, z'
'-x+1/2, y+1/2, -z+1/2'
'-x, -y, -z'
'x-1/2, -y-1/2, z-1/2'

loop_
_atom_site_label
_atom_site_type_symbol
_atom_site_fract_x
_atom_site_fract_y
_atom_site_fract_z
_atom_site_U_iso_or_equiv
_atom_site_adp_type
_atom_site_occupancy
_atom_site_symmetry_multiplicity
_atom_site_calc_flag
_atom_site_refinement_flags
Ga1 Ga 0.562306(15) 1.046401(13) 0.068076(12) 0.01658(7) Uani 1 1 d .
H1 H 0.5953(12) 1.1387(11) 0.0424(11) 0.002(4) Uiso 1 1 d .
Si1 Si 0.74604(4) 0.94135(3) 0.47111(3) 0.01915(12) Uani 1 1 d .
N1 N 0.41685(12) 1.03087(12) 0.03082(10) 0.0189(3) Uani 1 1 d .
H1A H 0.3844(17) 1.0094(16) 0.0664(15) 0.024(6) Uiso 1 1 d .
H1B H 0.3849(19) 1.0787(18) 0.0180(17) 0.037(7) Uiso 1 1 d .
C1 C 0.60979(13) 1.00259(11) 0.18520(11) 0.0156(3) Uani 1 1 d .
C2 C 0.70469(13) 0.96419(11) 0.20251(11) 0.0155(3) Uani 1 1 d .
C3 C 0.74648(14) 0.94736(12) 0.28665(12) 0.0181(4) Uani 1 1 d .
H3 H 0.8115 0.9219 0.2961 0.022 Uiso 1 1 calc R
C4 C 0.69447(14) 0.96718(12) 0.35744(11) 0.0174(4) Uani 1 1 d .
C5 C 0.59767(13) 1.00229(12) 0.33936(11) 0.0168(4) Uani 1 1 d .
H5 H 0.5600 1.0154 0.3858 0.020 Uiso 1 1 calc R
C6 C 0.55453(13) 1.01868(12) 0.25563(11) 0.0157(3) Uani 1 1 d .
C7 C 0.75799(13) 0.93108(12) 0.12902(11) 0.0166(4) Uani 1 1 d .
C8 C 0.73853(14) 0.84420(12) 0.10127(12) 0.0186(4) Uani 1 1 d .
C9 C 0.78231(15) 0.81371(13) 0.03005(12) 0.0222(4) Uani 1 1 d .
H9 H 0.7697 0.7552 0.0107 0.027 Uiso 1 1 calc R
C10 C 0.84369(15) 0.86729(14) -0.01280(12) 0.0237(4) Uani 1 1 d .
H10 H 0.8726 0.8455 -0.0614 0.028 Uiso 1 1 calc R
C11 C 0.86306(14) 0.95235(13) 0.01477(12) 0.0224(4) Uani 1 1 d .
H11 H 0.9053 0.9887 -0.0151 0.027 Uiso 1 1 calc R
C12 C 0.82124(13) 0.98572(13) 0.08636(12) 0.0185(4) Uani 1 1 d .
C13 C 0.67233(14) 0.78253(13) 0.14706(12) 0.0215(4) Uani 1 1 d .
H13 H 0.6429 0.8172 0.1925 0.026 Uiso 1 1 calc R
C14 C 0.58568(16) 0.74491(15) 0.08706(14) 0.0302(5) Uani 1 1 d .
H14A H 0.5440 0.7931 0.0615 0.045 Uiso 1 1 calc R
H14B H 0.5448 0.7065 0.1196 0.045 Uiso 1 1 calc R
H14C H 0.6125 0.7109 0.0415 0.045 Uiso 1 1 calc R
C15 C 0.73496(17) 0.70844(16) 0.19147(16) 0.0359(5) Uani 1 1 d .
H15A H 0.7723 0.6784 0.1496 0.054 Uiso 1 1 calc R
H15B H 0.6905 0.6664 0.2159 0.054 Uiso 1 1 calc R
H15C H 0.7823 0.7330 0.2374 0.054 Uiso 1 1 calc R
C16 C 0.84731(14) 1.07769(13) 0.11890(13) 0.0228(4) Uani 1 1 d .
H16 H 0.7918 1.0980 0.1520 0.027 Uiso 1 1 calc R
C17 C 0.85775(17) 1.14492(15) 0.04771(15) 0.0324(5) Uani 1 1 d .
H17A H 0.9169 1.1306 0.0185 0.049 Uiso 1 1 calc R
H17B H 0.8656 1.2038 0.0728 0.049 Uiso 1 1 calc R
H17C H 0.7975 1.1433 0.0062 0.049 Uiso 1 1 calc R
C18 C 0.94377(16) 1.07461(16) 0.18106(14) 0.0311(5) Uani 1 1 d .
H18A H 0.9344 1.0345 0.2285 0.047 Uiso 1 1 calc R
H18B H 0.9592 1.1336 0.2038 0.047 Uiso 1 1 calc R
H18C H 0.9994 1.0537 0.1506 0.047 Uiso 1 1 calc R
C19 C 0.44498(13) 1.04274(12) 0.24340(11) 0.0161(3) Uani 1 1 d .
C20 C 0.41233(14) 1.13053(12) 0.23668(11) 0.0185(4) Uani 1 1 d .
C21 C 0.30962(14) 1.14810(13) 0.22883(12) 0.0228(4) Uani 1 1 d .
H21 H 0.2870 1.2072 0.2236 0.027 Uiso 1 1 calc R
C22 C 0.23994(15) 1.08071(15) 0.22850(13) 0.0252(4) Uani 1 1 d .
H22 H 0.1702 1.0939 0.2245 0.030 Uiso 1 1 calc R
C23 C 0.27192(14) 0.99448(14) 0.23392(12) 0.0230(4) Uani 1 1 d .
H23 H 0.2238 0.9485 0.2328 0.028 Uiso 1 1 calc R
C24 C 0.37431(14) 0.97391(13) 0.24108(12) 0.0191(4) Uani 1 1 d .
C25 C 0.48594(14) 1.20670(13) 0.24229(12) 0.0215(4) Uani 1 1 d .
H25 H 0.5532 1.1828 0.2321 0.026 Uiso 1 1 calc R
C26 C 0.45786(18) 1.27747(14) 0.17453(15) 0.0330(5) Uani 1 1 d .
H26A H 0.4509 1.2506 0.1173 0.050 Uiso 1 1 calc R
H26B H 0.5107 1.3223 0.1777 0.050 Uiso 1 1 calc R
H26C H 0.3941 1.3048 0.1852 0.050 Uiso 1 1 calc R
C27 C 0.49570(17) 1.24709(15) 0.33216(13) 0.0306(5) Uani 1 1 d .
H27A H 0.4301 1.2691 0.3448 0.046 Uiso 1 1 calc R
H27B H 0.5439 1.2958 0.3348 0.046 Uiso 1 1 calc R
H27C H 0.5194 1.2023 0.3745 0.046 Uiso 1 1 calc R
C28 C 0.40600(15) 0.87762(13) 0.24763(13) 0.0241(4) Uani 1 1 d .
H28 H 0.4795 0.8748 0.2415 0.029 Uiso 1 1 calc R
C29 C 0.35137(18) 0.82210(14) 0.17567(14) 0.0317(5) Uani 1 1 d .
H29A H 0.2789 0.8238 0.1799 0.048 Uiso 1 1 calc R
H29B H 0.3751 0.7612 0.1811 0.048 Uiso 1 1 calc R
H29C H 0.3651 0.8457 0.1199 0.048 Uiso 1 1 calc R
C30 C 0.39015(18) 0.83984(14) 0.33581(14) 0.0316(5) Uani 1 1 d .
H30A H 0.4289 0.8742 0.3808 0.047 Uiso 1 1 calc R
H30B H 0.4127 0.7785 0.3392 0.047 Uiso 1 1 calc R
H30C H 0.3187 0.8426 0.3439 0.047 Uiso 1 1 calc R
C31 C 0.63877(17) 0.91021(17) 0.53157(14) 0.0339(5) Uani 1 1 d .
H31A H 0.6030 0.8601 0.5033 0.051 Uiso 1 1 calc R
H31B H 0.5927 0.9602 0.5328 0.051 Uiso 1 1 calc R
H31C H 0.6642 0.8940 0.5905 0.051 Uiso 1 1 calc R
C32 C 0.8103(2) 1.03853(16) 0.52327(15) 0.0408(6) Uani 1 1 d .
H32A H 0.8334 1.0246 0.5832 0.061 Uiso 1 1 calc R
H32B H 0.7634 1.0881 0.5212 0.061 Uiso 1 1 calc R
H32C H 0.8681 1.0542 0.4929 0.061 Uiso 1 1 calc R
C33 C 0.83786(18) 0.84957(17) 0.47188(15) 0.0374(6) Uani 1 1 d .
H33A H 0.8989 0.8702 0.4488 0.056 Uiso 1 1 calc R
H33B H 0.8083 0.8012 0.4364 0.056 Uiso 1 1 calc R
H33C H 0.8548 0.8289 0.5309 0.056 Uiso 1 1 calc R

loop_
_atom_site_aniso_label
_atom_site_aniso_U_11
_atom_site_aniso_U_22
_atom_site_aniso_U_33
_atom_site_aniso_U_23
_atom_site_aniso_U_13
_atom_site_aniso_U_12
Ga1 0.01667(11) 0.02056(11) 0.01259(10) 0.00088(8) 0.00191(7) 0.00025(8)
Si1 0.0217(3) 0.0234(3) 0.0124(2) 0.00134(19) 0.0022(2) 0.0023(2)
N1 0.0190(8) 0.0254(9) 0.0126(7) 0.0018(6) 0.0026(6) 0.0034(7)
C1 0.0156(8) 0.0158(8) 0.0156(8) -0.0009(7) 0.0029(7) -0.0020(7)
C2 0.0161(8) 0.0179(9) 0.0125(8) -0.0021(7) 0.0022(7) -0.0007(7)
C3 0.0155(9) 0.0223(9) 0.0165(9) 0.0004(7) 0.0022(7) 0.0021(7)
C4 0.0194(9) 0.0184(9) 0.0145(8) -0.0003(7) 0.0029(7) -0.0004(7)
C5 0.0178(9) 0.0198(9) 0.0132(8) -0.0006(7) 0.0044(7) 0.0011(7)
C6 0.0164(8) 0.0150(8) 0.0158(8) 0.0008(7) 0.0030(7) -0.0015(7)
C7 0.0140(8) 0.0223(9) 0.0135(8) -0.0003(7) 0.0008(7) 0.0040(7)
C8 0.0182(9) 0.0228(9) 0.0149(8) 0.0015(7) 0.0022(7) 0.0044(7)
C9 0.0252(10) 0.0212(9) 0.0203(9) -0.0027(8) 0.0028(8) 0.0049(8)
C10 0.0236(10) 0.0331(11) 0.0151(9) -0.0032(8) 0.0061(7) 0.0044(8)
C11 0.0182(9) 0.0323(11) 0.0175(9) 0.0019(8) 0.0062(7) 0.0013(8)
C12 0.0144(8) 0.0240(9) 0.0172(9) -0.0012(7) 0.0027(7) 0.0019(7)
C13 0.0235(10) 0.0220(9) 0.0196(9) 0.0014(8) 0.0053(8) 0.0017(8)
C14 0.0286(11) 0.0318(11) 0.0299(11) 0.0017(9) 0.0014(9) -0.0052(9)
C15 0.0284(11) 0.0375(13) 0.0419(13) 0.0204(11) 0.0037(10) 0.0027(10)
C16 0.0188(9) 0.0261(10) 0.0245(10) -0.0039(8) 0.0071(8) -0.0040(8)
C17 0.0320(12) 0.0298(11) 0.0367(12) 0.0024(10) 0.0103(10) -0.0026(9)
C18 0.0220(10) 0.0419(13) 0.0295(11) -0.0066(10) 0.0027(9) -0.0060(9)
C19 0.0165(8) 0.0230(9) 0.0093(8) -0.0003(7) 0.0043(6) 0.0014(7)
C20 0.0191(9) 0.0242(9) 0.0125(8) 0.0003(7) 0.0031(7) 0.0013(7)
C21 0.0217(10) 0.0263(10) 0.0205(9) 0.0014(8) 0.0027(8) 0.0065(8)
C22 0.0152(9) 0.0386(11) 0.0221(10) 0.0007(9) 0.0034(8) 0.0034(8)
C23 0.0190(9) 0.0294(10) 0.0211(9) -0.0018(8) 0.0045(7) -0.0045(8)
C24 0.0192(9) 0.0240(9) 0.0149(8) -0.0002(7) 0.0052(7) -0.0022(7)
C25 0.0208(9) 0.0217(9) 0.0228(10) -0.0009(8) 0.0055(8) 0.0021(7)
C26 0.0394(13) 0.0278(11) 0.0323(12) 0.0074(9) 0.0056(10) -0.0022(9)
C27 0.0332(12) 0.0322(11) 0.0263(11) -0.0053(9) 0.0026(9) -0.0065(9)
C28 0.0230(10) 0.0225(10) 0.0281(10) 0.0000(8) 0.0086(8) -0.0036(8)
C29 0.0416(13) 0.0267(11) 0.0288(11) -0.0047(9) 0.0130(10) -0.0067(9)
C30 0.0385(12) 0.0271(11) 0.0293(11) 0.0061(9) 0.0045(9) -0.0039(9)
C31 0.0325(12) 0.0505(14) 0.0193(10) 0.0065(10) 0.0055(9) -0.0017(11)
C32 0.0567(16) 0.0397(13) 0.0242(11) 0.0004(10) -0.0034(11) -0.0122(12)
C33 0.0415(13) 0.0446(14) 0.0263(11) 0.0079(10) 0.0047(10) 0.0180(11)

loop_
_atom_type_symbol
_atom_type_description
_atom_type_scat_dispersion_real
_atom_type_scat_dispersion_imag
_atom_type_scat_source
C C 0.0033 0.0016 'International Tables Vol C Tables 4.2.6.8 and 6.1.1.4'
H H 0.0000 0.0000 'International Tables Vol C Tables 4.2.6.8 and 6.1.1.4'
N N 0.0061 0.0033 'International Tables Vol C Tables 4.2.6.8 and 6.1.1.4'
Ga Ga 0.2307 1.6083 'International Tables Vol C Tables 4.2.6.8 and 6.1.1.4'
Si Si 0.0817 0.0704 'International Tables Vol C Tables 4.2.6.8 and 6.1.1.4'

loop_
_geom_angle_atom_site_label_1
_geom_angle_atom_site_label_2
_geom_angle_atom_site_label_3
_geom_angle
_geom_angle_site_symmetry_1
_geom_angle_site_symmetry_3
N1 Ga1 N1 85.19(7) . 3_675
N1 Ga1 C1 115.90(7) . .
N1 Ga1 C1 117.55(7) 3_675 .
N1 Ga1 Ga1 42.62(5) . 3_675
N1 Ga1 Ga1 42.56(5) 3_675 3_675
C1 Ga1 Ga1 127.64(5) . 3_675
N1 Ga1 H1 109.4(6) . .
N1 Ga1 H1 105.5(6) 3_675 .
C1 Ga1 H1 118.3(6) . .
Ga1 Ga1 H1 114.0(6) 3_675 .
C32 Si1 C33 108.69(13) . .
C32 Si1 C31 108.96(12) . .
C33 Si1 C31 110.53(11) . .
C32 Si1 C4 110.86(9) . .
C33 Si1 C4 109.76(9) . .
C31 Si1 C4 108.04(9) . .
Ga1 N1 Ga1 94.81(7) . 3_675
Ga1 N1 H1A 115.3(16) . .
Ga1 N1 H1A 115.3(17) 3_675 .
Ga1 N1 H1B 114.6(17) . .
Ga1 N1 H1B 115.3(17) 3_675 .
H1A N1 H1B 102(2) . .
C2 C1 C6 117.50(16) . .
C2 C1 Ga1 120.80(13) . .
C6 C1 Ga1 121.26(13) . .
C1 C2 C3 121.47(16) . .
C1 C2 C7 119.16(15) . .
C3 C2 C7 119.01(16) . .
C2 C3 C4 121.52(17) . .
C2 C3 H3 119.2 . .
C4 C3 H3 119.2 . .
C5 C4 C3 116.64(16) . .
C5 C4 Si1 120.52(13) . .
C3 C4 Si1 122.69(14) . .
C6 C5 C4 122.49(16) . .
C6 C5 H5 118.8 . .
C4 C5 H5 118.8 . .
C5 C6 C1 120.21(16) . .
C5 C6 C19 117.51(15) . .
C1 C6 C19 121.85(16) . .
C12 C7 C8 120.64(17) . .
C12 C7 C2 121.68(16) . .
C8 C7 C2 117.61(16) . .
C9 C8 C7 118.68(17) . .
C9 C8 C13 119.22(17) . .
C7 C8 C13 122.09(16) . .
C10 C9 C8 121.04(18) . .
C10 C9 H9 119.5 . .
C8 C9 H9 119.5 . .
C11 C10 C9 120.18(18) . .
C11 C10 H10 119.9 . .
C9 C10 H10 119.9 . .
C10 C11 C12 120.82(18) . .
C10 C11 H11 119.6 . .
C12 C11 H11 119.6 . .
C11 C12 C7 118.63(18) . .
C11 C12 C16 120.37(17) . .
C7 C12 C16 120.95(16) . .
C8 C13 C14 112.59(16) . .
C8 C13 C15 110.52(16) . .
C14 C13 C15 110.36(18) . .
C8 C13 H13 107.7 . .
C14 C13 H13 107.7 . .
C15 C13 H13 107.7 . .
C13 C14 H14A 109.5 . .
C13 C14 H14B 109.5 . .
H14A C14 H14B 109.5 . .
C13 C14 H14C 109.5 . .
H14A C14 H14C 109.5 . .
H14B C14 H14C 109.5 . .
C13 C15 H15A 109.5 . .
C13 C15 H15B 109.5 . .
H15A C15 H15B 109.5 . .
C13 C15 H15C 109.5 . .
H15A C15 H15C 109.5 . .
H15B C15 H15C 109.5 . .
C12 C16 C17 114.04(17) . .
C12 C16 C18 109.45(17) . .
C17 C16 C18 110.28(17) . .
C12 C16 H16 107.6 . .
C17 C16 H16 107.6 . .
C18 C16 H16 107.6 . .
C16 C17 H17A 109.5 . .
C16 C17 H17B 109.5 . .
H17A C17 H17B 109.5 . .
C16 C17 H17C 109.5 . .
H17A C17 H17C 109.5 . .
H17B C17 H17C 109.5 . .
C16 C18 H18A 109.5 . .
C16 C18 H18B 109.5 . .
H18A C18 H18B 109.5 . .
C16 C18 H18C 109.5 . .
H18A C18 H18C 109.5 . .
H18B C18 H18C 109.5 . .
C20 C19 C24 120.11(17) . .
C20 C19 C6 122.14(16) . .
C24 C19 C6 117.73(16) . .
C21 C20 C19 119.00(17) . .
C21 C20 C25 119.16(17) . .
C19 C20 C25 121.76(16) . .
C22 C21 C20 121.07(18) . .
C22 C21 H21 119.5 . .
C20 C21 H21 119.5 . .
C23 C22 C21 119.93(18) . .
C23 C22 H22 120.0 . .
C21 C22 H22 120.0 . .
C22 C23 C24 120.83(18) . .
C22 C23 H23 119.6 . .
C24 C23 H23 119.6 . .
C23 C24 C19 119.03(18) . .
C23 C24 C28 118.90(17) . .
C19 C24 C28 122.06(17) . .
C20 C25 C27 110.54(16) . .
C20 C25 C26 112.80(17) . .
C27 C25 C26 110.26(17) . .
C20 C25 H25 107.7 . .
C27 C25 H25 107.7 . .
C26 C25 H25 107.7 . .
C25 C26 H26A 109.5 . .
C25 C26 H26B 109.5 . .
H26A C26 H26B 109.5 . .
C25 C26 H26C 109.5 . .
H26A C26 H26C 109.5 . .
H26B C26 H26C 109.5 . .
C25 C27 H27A 109.5 . .
C25 C27 H27B 109.5 . .
H27A C27 H27B 109.5 . .
C25 C27 H27C 109.5 . .
H27A C27 H27C 109.5 . .
H27B C27 H27C 109.5 . .
C24 C28 C29 111.90(17) . .
C24 C28 C30 110.87(17) . .
C29 C28 C30 110.83(17) . .
C24 C28 H28 107.7 . .
C29 C28 H28 107.7 . .
C30 C28 H28 107.7 . .
C28 C29 H29A 109.5 . .
C28 C29 H29B 109.5 . .
H29A C29 H29B 109.5 . .
C28 C29 H29C 109.5 . .
H29A C29 H29C 109.5 . .
H29B C29 H29C 109.5 . .
C28 C30 H30A 109.5 . .
C28 C30 H30B 109.5 . .
H30A C30 H30B 109.5 . .
C28 C30 H30C 109.5 . .
H30A C30 H30C 109.5 . .
H30B C30 H30C 109.5 . .
Si1 C31 H31A 109.5 . .
Si1 C31 H31B 109.5 . .
H31A C31 H31B 109.5 . .
Si1 C31 H31C 109.5 . .
H31A C31 H31C 109.5 . .
H31B C31 H31C 109.5 . .
Si1 C32 H32A 109.5 . .
Si1 C32 H32B 109.5 . .
H32A C32 H32B 109.5 . .
Si1 C32 H32C 109.5 . .
H32A C32 H32C 109.5 . .
H32B C32 H32C 109.5 . .
Si1 C33 H33A 109.5 . .
Si1 C33 H33B 109.5 . .
H33A C33 H33B 109.5 . .
Si1 C33 H33C 109.5 . .
H33A C33 H33C 109.5 . .
H33B C33 H33C 109.5 . .

loop_
_geom_bond_atom_site_label_1
_geom_bond_atom_site_label_2
_geom_bond_distance
_geom_bond_site_symmetry_2
Ga1 N1 1.9859(17) .
Ga1 N1 1.9881(16) 3_675
Ga1 C1 1.9909(18) .
Ga1 Ga1 2.9257(5) 3_675
Ga1 H1 1.538(17) .
Si1 C32 1.856(2) .
Si1 C33 1.860(2) .
Si1 C31 1.865(2) .
Si1 C4 1.8807(19) .
N1 Ga1 1.9882(16) 3_675
N1 H1A 0.81(2) .
N1 H1B 0.86(3) .
C1 C2 1.398(2) .
C1 C6 1.414(2) .
C2 C3 1.399(2) .
C2 C7 1.505(2) .
C3 C4 1.404(2) .
C3 H3 0.9500 .
C4 C5 1.402(3) .
C5 C6 1.398(2) .
C5 H5 0.9500 .
C6 C19 1.504(2) .
C7 C12 1.406(3) .
C7 C8 1.407(3) .
C8 C9 1.394(3) .
C8 C13 1.522(3) .
C9 C10 1.382(3) .
C9 H9 0.9500 .
C10 C11 1.380(3) .
C10 H10 0.9500 .
C11 C12 1.401(3) .
C11 H11 0.9500 .
C12 C16 1.517(3) .
C13 C14 1.524(3) .
C13 C15 1.527(3) .
C13 H13 1.0000 .
C14 H14A 0.9800 .
C14 H14B 0.9800 .
C14 H14C 0.9800 .
C15 H15A 0.9800 .
C15 H15B 0.9800 .
C15 H15C 0.9800 .
C16 C17 1.530(3) .
C16 C18 1.532(3) .
C16 H16 1.0000 .
C17 H17A 0.9800 .
C17 H17B 0.9800 .
C17 H17C 0.9800 .
C18 H18A 0.9800 .
C18 H18B 0.9800 .
C18 H18C 0.9800 .
C19 C20 1.406(3) .
C19 C24 1.409(3) .
C20 C21 1.393(3) .
C20 C25 1.518(3) .
C21 C22 1.386(3) .
C21 H21 0.9500 .
C22 C23 1.380(3) .
C22 H22 0.9500 .
C23 C24 1.399(3) .
C23 H23 0.9500 .
C24 C28 1.526(3) .
C25 C27 1.529(3) .
C25 C26 1.530(3) .
C25 H25 1.0000 .
C26 H26A 0.9800 .
C26 H26B 0.9800 .
C26 H26C 0.9800 .
C27 H27A 0.9800 .
C27 H27B 0.9800 .
C27 H27C 0.9800 .
C28 C29 1.530(3) .
C28 C30 1.532(3) .
C28 H28 1.0000 .
C29 H29A 0.9800 .
C29 H29B 0.9800 .
C29 H29C 0.9800 .
C30 H30A 0.9800 .
C30 H30B 0.9800 .
C30 H30C 0.9800 .
C31 H31A 0.9800 .
C31 H31B 0.9800 .
C31 H31C 0.9800 .
C32 H32A 0.9800 .
C32 H32B 0.9800 .
C32 H32C 0.9800 .
C33 H33A 0.9800 .
C33 H33B 0.9800 .
C33 H33C 0.9800 .
